data_2012270
loop_
_publ_author_name
'Zakaria, Choudhury M.'
'Low, John N.'
'Skakle, Janet M. S.'
'McWilliam, Susan A.'
'Wardell, James L.'
'Glidewell, Christopher'

_publ_section_title
;
 Hydrogen bonding in <i>C</i>-methylated nitroanilines: a
 room-temperature monoclinic polymorph of 4-methyl-3-nitroaniline with
 <i>Z</i>' = 2
;
_journal_issue 10
_journal_name_full 'Acta Crystallographica Section C'
_journal_page_first 1207
_journal_page_last 1208
_journal_paper_doi 10.1107/S0108270101012185
_journal_volume 57
_journal_year 2001
_chemical_formula_iupac 'C7 H8 N2 O2'
_chemical_formula_moiety 'C7 H8 N2 O2'
_chemical_formula_sum 'C7 H8 N2 O2'
_chemical_formula_weight 152.16
_chemical_name_systematic
;
4-Methyl-3-nitroaniline
;
_space_group_IT_number 14
_symmetry_cell_setting monoclinic
_symmetry_space_group_name_Hall '-P 2yn'
_symmetry_space_group_name_H-M 'P 1 21/n 1'
_cell_angle_alpha 90
_cell_angle_beta 91.717(5)
_cell_angle_gamma 90
_cell_formula_units_Z 8
_cell_length_a 8.2473(7)
_cell_length_b 7.5676(7)
_cell_length_c 23.7798(16)
_cell_measurement_reflns_used 3128
_cell_measurement_temperature 295(2)
_cell_measurement_theta_max 27.5
_cell_measurement_theta_min 3.2
_cell_volume 1483.5(2)
_computing_cell_refinement 'DENZO-SMN (Otwinowski & Minor, 1997)'
_computing_data_collection 'KappaCCD Server Software (Nonius, 1997)'
_computing_data_reduction DENZO-SMN
_computing_molecular_graphics 'PLATON (Spek, 2001)'
_computing_publication_material 'SHELXL97 (Sheldrick, 1997) and PRPKAPPA (Ferguson, 1999)'
_computing_structure_refinement 'SHELXL97 (Sheldrick, 1997)'
_computing_structure_solution 'SHELXS97 (Sheldrick, 1997)'
_diffrn_ambient_temperature 295(2)
_diffrn_measured_fraction_theta_full .995
_diffrn_measured_fraction_theta_max .914
_diffrn_measurement_device_type Kappa-CCD
_diffrn_measurement_method '\f scans, and \w scans with \k offsets'
_diffrn_radiation_monochromator graphite
_diffrn_radiation_source 'fine-focus sealed X-ray tube'
_diffrn_radiation_type 'Mo K\a'
_diffrn_radiation_wavelength .71073
_diffrn_reflns_av_R_equivalents .105
_diffrn_reflns_av_sigmaI/netI .0773
_diffrn_reflns_limit_h_max 10
_diffrn_reflns_limit_h_min -10
_diffrn_reflns_limit_k_max 9
_diffrn_reflns_limit_k_min -9
_diffrn_reflns_limit_l_max 28
_diffrn_reflns_limit_l_min -30
_diffrn_reflns_number 11137
_diffrn_reflns_theta_full 25.0
_diffrn_reflns_theta_max 27.5
_diffrn_reflns_theta_min 3.2
_diffrn_standards_decay_% negligible
_exptl_absorpt_coefficient_mu .102
_exptl_absorpt_correction_T_max .985
_exptl_absorpt_correction_T_min .951
_exptl_absorpt_correction_type multi-scan
_exptl_absorpt_process_details '(DENZO-SMN; Otwinowski & Minor, 1997)'
_exptl_crystal_colour orange
_exptl_crystal_density_diffrn 1.363
_exptl_crystal_density_method 'not measured'
_exptl_crystal_description plate
_exptl_crystal_F_000 640
_exptl_crystal_size_max .36
_exptl_crystal_size_mid .18
_exptl_crystal_size_min .08
_refine_diff_density_max .15
_refine_diff_density_min -.13
_refine_ls_extinction_method none
_refine_ls_goodness_of_fit_ref 1.009
_refine_ls_hydrogen_treatment constr
_refine_ls_matrix_type full
_refine_ls_number_parameters 201
_refine_ls_number_reflns 3128
_refine_ls_number_restraints 0
_refine_ls_restrained_S_all 1.009
_refine_ls_R_factor_all .1336
_refine_ls_R_factor_gt .0607
_refine_ls_shift/su_max .002
_refine_ls_shift/su_mean .000
_refine_ls_structure_factor_coef Fsqd
_refine_ls_weighting_details 'w = 1/[\s^2^(Fo^2^)+(0.1003P)^2^] where P = (Fo^2^+2Fc^2^)/3'
_refine_ls_weighting_scheme calc
_refine_ls_wR_factor_ref .2040
_reflns_number_gt 1517
_reflns_number_total 3128
_reflns_threshold_expression I>2\s(I)
_cod_data_source_file gg1075.cif
_cod_data_source_block I
_cod_depositor_comments
;
The following automatic conversions were performed:

'_exptl_absorpt_correction_type' value 'Multi-scan' changed to
'multi-scan' according to
/home/saulius/struct/CIF-dictionaries/cif_core.dic dictionary named
'cif_core.dic' version 2.4.1 from 2010-06-29.

Automatic conversion script
Id: cif_fix_values 1715 2011-07-08 13:25:40Z adriana 
;
_cod_original_sg_symbol_H-M 'P 21/n'
_cod_database_code 2012270
_cod_database_fobs_code 2012270

loop_
_symmetry_equiv_pos_as_xyz
'x, y, z'
'x+1/2, -y+1/2, z+1/2'
'-x, -y, -z'
'-x-1/2, y-1/2, -z-1/2'

loop_
_atom_site_label
_atom_site_fract_x
_atom_site_fract_y
_atom_site_fract_z
_atom_site_U_iso_or_equiv
_atom_site_adp_type
_atom_site_calc_flag
_atom_site_refinement_flags
_atom_site_occupancy
_atom_site_disorder_assembly
_atom_site_disorder_group
_atom_site_type_symbol
C11 .7363(3) .1807(4) .02890(10) .0718(7) Uani d . 1 . . C
N11 .8565(4) .2392(5) -.00532(13) .1207(12) Uani d . 1 . . N
C12 .5764(3) .2283(4) .01893(9) .0683(7) Uani d . 1 . . C
C13 .4595(3) .1742(3) .05494(10) .0663(6) Uani d . 1 . . C
N13 .2933(3) .2317(4) .04011(11) .0855(7) Uani d . 1 . . N
O11 .1829(4) .1746(7) .06640(19) .1696(16) Uani d . 1 . . O
O12 .2714(3) .3355(4) .00279(10) .1187(9) Uani d . 1 . . O
C14 .4913(3) .0696(3) .10266(10) .0695(7) Uani d . 1 . . C
C17 .3714(5) .0100(5) .14474(14) .0988(10) Uani d . 1 . . C
C15 .6533(4) .0225(4) .11058(10) .0717(7) Uani d . 1 . . C
C16 .7720(3) .0732(4) .07528(10) .0713(7) Uani d . 1 . . C
C21 .6440(3) .0732(3) .35279(9) .0629(6) Uani d . 1 . . C
N21 .5306(3) .0434(4) .39292(9) .0874(7) Uani d . 1 . . N
C22 .8069(3) .0431(3) .36392(9) .0601(6) Uani d . 1 . . C
C23 .9181(3) .0699(3) .32240(9) .0586(6) Uani d . 1 . . C
N23 1.0872(3) .0316(3) .33856(10) .0749(6) Uani d . 1 . . N
O21 1.1323(3) .0552(3) .38727(9) .0985(8) Uani d . 1 . . O
O22 1.1771(3) -.0229(5) .30290(11) .1264(10) Uani d . 1 . . O
C24 .8766(3) .1309(3) .26819(9) .0618(6) Uani d . 1 . . C
C27 .9930(4) .1617(4) .22176(11) .0860(8) Uani d . 1 . . C
C25 .7130(3) .1659(4) .25962(9) .0695(7) Uani d . 1 . . C
C26 .5993(3) .1387(4) .29952(10) .0712(7) Uani d . 1 . . C
H11A .8327 .3066 -.0335 .145 Uiso calc R 1 . . H
H11B .9556 .2084 .0014 .145 Uiso calc R 1 . . H
H12 .5480 .2972 -.0122 .082 Uiso calc R 1 . . H
H17A .4275 -.0486 .1754 .148 Uiso calc R 1 . . H
H17B .2955 -.0703 .1271 .148 Uiso calc R 1 . . H
H17C .3143 .1106 .1587 .148 Uiso calc R 1 . . H
H15 .6822 -.0471 .1415 .086 Uiso calc R 1 . . H
H16 .8781 .0357 .0822 .086 Uiso calc R 1 . . H
H21A .5607 .0053 .4257 .105 Uiso calc R 1 . . H
H21B .4296 .0628 .3853 .105 Uiso calc R 1 . . H
H22 .8419 .0048 .3994 .072 Uiso calc R 1 . . H
H27A 1.0824 .2320 .2357 .129 Uiso calc R 1 . . H
H27B .9384 .2226 .1913 .129 Uiso calc R 1 . . H
H27C 1.0327 .0503 .2087 .129 Uiso calc R 1 . . H
H25 .6784 .2104 .2248 .083 Uiso calc R 1 . . H
H26 .4909 .1640 .2911 .085 Uiso calc R 1 . . H

loop_
_atom_site_aniso_label
_atom_site_aniso_U_11
_atom_site_aniso_U_22
_atom_site_aniso_U_33
_atom_site_aniso_U_12
_atom_site_aniso_U_13
_atom_site_aniso_U_23
C11 .0582(16) .0864(18) .0708(14) -.0048(13) .0011(10) -.0005(11)
N11 .0735(19) .176(3) .1136(19) -.0034(19) .0154(14) .0478(19)
C12 .0623(16) .0749(16) .0671(13) -.0019(12) -.0089(10) .0024(10)
C13 .0550(14) .0624(14) .0810(14) .0011(11) -.0075(10) -.0090(10)
N13 .0580(15) .0864(17) .1112(17) .0025(12) -.0121(12) -.0093(13)
O11 .0513(16) .192(4) .266(4) .0012(18) .0152(19) .091(3)
O12 .0852(17) .153(2) .1165(17) .0308(16) -.0253(12) .0201(15)
C14 .0701(17) .0589(14) .0796(15) -.0008(12) .0062(11) -.0056(10)
C17 .098(3) .092(2) .109(2) -.0017(19) .0340(17) .0098(16)
C15 .0768(19) .0673(15) .0708(14) .0067(12) -.0015(11) .0048(10)
C16 .0565(15) .0779(16) .0792(15) .0090(12) -.0045(11) -.0002(11)
C21 .0527(14) .0694(15) .0666(13) -.0009(11) .0012(9) -.0056(10)
N21 .0549(14) .126(2) .0811(14) -.0001(13) .0065(10) -.0016(11)
C22 .0506(13) .0678(14) .0617(12) -.0002(10) -.0033(9) .0028(9)
C23 .0471(12) .0585(12) .0701(13) .0000(10) -.0013(9) .0010(9)
N23 .0513(13) .0806(15) .0929(15) .0007(10) .0032(11) .0125(10)
O21 .0611(13) .132(2) .1012(14) -.0076(12) -.0230(10) .0174(11)
O22 .0718(17) .182(3) .1263(18) .0433(17) .0202(13) .0067(16)
C24 .0659(16) .0559(13) .0636(12) -.0003(11) .0038(9) .0010(9)
C27 .093(2) .0890(19) .0770(16) -.0054(16) .0202(13) .0101(12)
C25 .0707(17) .0734(15) .0637(13) .0039(12) -.0100(11) .0060(10)
C26 .0545(15) .0789(17) .0793(15) .0086(12) -.0123(11) -.0037(11)

loop_
_atom_type_symbol
_atom_type_description
_atom_type_scat_dispersion_real
_atom_type_scat_dispersion_imag
_atom_type_scat_source
C C .0033 .0016 'International Tables Vol C Tables 4.2.6.8 and 6.1.1.4'
H H .0000 .0000 'International Tables Vol C Tables 4.2.6.8 and 6.1.1.4'
N N .0061 .0033 'International Tables Vol C Tables 4.2.6.8 and 6.1.1.4'
O O .0106 .0060 'International Tables Vol C Tables 4.2.6.8 and 6.1.1.4'

loop_
_geom_angle_atom_site_label_1
_geom_angle_atom_site_label_2
_geom_angle_atom_site_label_3
_geom_angle
_geom_angle_publ_flag
N11 C11 C12 121.1(3) no
N11 C11 C16 121.1(3) no
C12 C11 C16 117.8(2) no
C11 N11 H11A 120.0 no
C11 N11 H11B 120.0 no
H11A N11 H11B 120.0 no
C13 C12 C11 120.0(2) no
C13 C12 H12 120.0 no
C11 C12 H12 120.0 no
C12 C13 C14 123.8(2) no
C12 C13 N13 115.4(2) no
C14 C13 N13 120.8(2) no
O12 N13 O11 121.6(3) no
O12 N13 C13 119.5(3) no
O11 N13 C13 119.0(3) no
C15 C14 C13 114.2(2) no
C15 C14 C17 118.9(2) no
C13 C14 C17 126.8(3) no
C14 C17 H17A 109.5 no
C14 C17 H17B 109.5 no
H17A C17 H17B 109.5 no
C14 C17 H17C 109.5 no
H17A C17 H17C 109.5 no
H17B C17 H17C 109.5 no
C16 C15 C14 123.3(2) no
C16 C15 H15 118.3 no
C14 C15 H15 118.3 no
C15 C16 C11 120.8(3) no
C15 C16 H16 119.6 no
C11 C16 H16 119.6 no
N21 C21 C22 121.2(2) no
N21 C21 C26 121.4(2) no
C22 C21 C26 117.4(2) no
C21 N21 H21A 120.0 no
C21 N21 H21B 120.0 no
H21A N21 H21B 120.0 no
C21 C22 C23 120.1(2) no
C21 C22 H22 119.9 no
C23 C22 H22 119.9 no
C22 C23 C24 123.8(2) no
C22 C23 N23 115.50(19) no
C24 C23 N23 120.7(2) no
O21 N23 O22 122.5(3) no
O22 N23 C23 118.7(2) no
O21 N23 C23 118.8(2) no
C25 C24 C23 114.1(2) no
C25 C24 C27 120.2(2) no
C23 C24 C27 125.6(2) no
C24 C27 H27A 109.5 no
C24 C27 H27B 109.5 no
H27A C27 H27B 109.5 no
C24 C27 H27C 109.5 no
H27A C27 H27C 109.5 no
H27B C27 H27C 109.5 no
C26 C25 C24 123.6(2) no
C26 C25 H25 118.2 no
C24 C25 H25 118.2 no
C25 C26 C21 120.9(2) no
C25 C26 H26 119.6 no
C21 C26 H26 119.6 no

loop_
_geom_bond_atom_site_label_1
_geom_bond_atom_site_label_2
_geom_bond_site_symmetry_2
_geom_bond_distance
_geom_bond_publ_flag
C11 C12 . 1.381(4) y
C12 C13 . 1.371(4) y
C13 C14 . 1.402(4) y
C14 C15 . 1.390(4) y
C15 C16 . 1.364(4) y
C16 C11 . 1.395(4) y
C11 N11 . 1.374(4) y
C13 N13 . 1.471(4) y
N13 O11 . 1.201(4) y
N13 O12 . 1.195(4) y
C14 C17 . 1.497(4) y
N11 H11A . .8600 no
N11 H11B . .8600 no
C12 H12 . .9300 no
C15 H15 . .9300 no
C16 H16 . .9300 no
C17 H17A . .9600 no
C17 H17B . .9600 no
C17 H17C . .9600 no
C21 C22 . 1.380(4) y
C22 C23 . 1.383(4) y
C23 C24 . 1.402(3) y
C24 C25 . 1.384(4) y
C25 C26 . 1.370(4) y
C26 C21 . 1.399(3) y
C21 N21 . 1.374(4) y
C23 N23 . 1.465(3) y
N23 O21 . 1.219(3) y
N23 O22 . 1.215(3) y
C24 C27 . 1.503(4) y
N21 H21A . .8600 no
N21 H21B . .8600 no
C22 H22 . .9300 no
C25 H25 . .9300 no
C26 H26 . .9300 no
C27 H27A . .9600 no
C27 H27B . .9600 no
C27 H27C . .9600 no

loop_
_geom_hbond_atom_site_label_D
_geom_hbond_atom_site_label_H
_geom_hbond_atom_site_label_A
_geom_hbond_site_symmetry_A
_geom_hbond_distance_DH
_geom_hbond_distance_HA
_geom_hbond_distance_DA
_geom_hbond_angle_DHA
_geom_hbond_publ_flag
N11 H11B O11 1_655 .86 2.41 3.181(5) 150 y
N21 H21B O21 1_455 .86 2.45 3.285(4) 163 y

loop_
_geom_torsion_atom_site_label_1
_geom_torsion_atom_site_label_2
_geom_torsion_atom_site_label_3
_geom_torsion_atom_site_label_4
_geom_torsion
_geom_torsion_publ_flag
C12 C13 N13 O11 172.5(4) y
C12 C13 N13 O12 -8.4(4) y
C22 C23 N23 O21 -31.5(3) y
C22 C23 N23 O22 148.3(3) y

loop_
_cod_related_entry_id
_cod_related_entry_database
_cod_related_entry_code
1 ChemSpider 8085
